data_9016103
loop_
_publ_author_name
'Averbuch-Pouchot M'
'Durif, A.'

_publ_section_title
;
 Crystal structure of barium cyclotriphosphate tetrahydrate, Ba3(PO9)3(H2O)4
 _cod_database_code 1007162
;
_journal_name_full 'Zeitschrift fur Kristallographie'
_journal_page_first 219
_journal_page_last 224
_journal_volume 174
_journal_year 1986
_chemical_formula_sum 'Ba1.5 O11 P3'
_space_group_IT_number 12
_symmetry_space_group_name_Hall '-C 2y'
_symmetry_space_group_name_H-M 'C 1 2/m 1'
_cell_angle_alpha 90
_cell_angle_beta 95.38
_cell_angle_gamma 90
_cell_length_a 16.09
_cell_length_b 8.368
_cell_length_c 7.717
_cell_formula_units_Z 4
_cell_volume 1034.448
_database_code_amcsd 0010957
_exptl_crystal_density_diffrn 3.049
_cod_duplicate_entry 1007162
_cod_original_formula_sum 'Ba1.5 P3 O11'
_cod_database_code 9016103
_amcsd_formula_title Ba3(PO9)3(H2O)4

loop_
_space_group_symop_operation_xyz
x,y,z
1/2+x,1/2+y,z
x,-y,z
1/2+x,1/2-y,z
-x,y,-z
1/2-x,1/2+y,-z
-x,-y,-z
1/2-x,1/2-y,-z

loop_
_atom_site_label
_atom_site_fract_x
_atom_site_fract_y
_atom_site_fract_z
_atom_site_occupancy
Ba1 0.19029 0.00000 0.95150 0.75000
Ba2 0.04701 0.00000 0.43170 0.75000
P1 0.13574 0.33110 0.70000 1.00000
P2 0.30800 0.00000 0.59760 1.00000
O1 0.15450 0.35070 0.49970 1.00000
O2 0.21430 0.31470 0.81570 1.00000
O3 0.07350 0.20250 0.70690 1.00000
O4 0.09260 0.50000 0.73270 1.00000
O5 0.34650 0.00000 0.78120 1.00000
O6 0.21580 0.00000 0.57500 1.00000
O7 0.07880 0.20670 0.11540 1.00000

loop_
_cod_related_entry_id
_cod_related_entry_database
_cod_related_entry_code
1 AMCSD 0010957
